data_7014423
loop_
_publ_author_name
'Pereira, Cynthia L. M.'
'Pedroso, Emerson F.'
'Doriguetto, Ant\^onio C'
'Ellena, Javier A.'
'Boubekeur, Kamal'
'Filali, Yasmine'
'Journaux, Yves'
'Novak, Miguel A.'
'Stumpf, Humberto O.'

_publ_section_title
;
 Design of 1D and 2D molecule-based magnets with the ligand
 4,5-dimethyl-1,2-phenylenebis(oxamato).
;
_journal_issue 3
_journal_name_full 'Dalton transactions (Cambridge, England : 2003)'
_journal_page_first 746
_journal_page_last 754
_journal_paper_doi 10.1039/c0dt00796j
_journal_volume 40
_journal_year 2011
_chemical_formula_sum 'C12 H22 Cu Mn N2 O13'
_chemical_formula_weight 520.8
_chemical_name_common MnCu(dmopba)(H2O)3.4H2O
_chemical_name_systematic
;
?
;
_space_group_IT_number 2
_symmetry_cell_setting triclinic
_symmetry_space_group_name_Hall '-P 1'
_symmetry_space_group_name_H-M 'P -1'
_atom_sites_solution_hydrogens geom
_atom_sites_solution_primary direct
_atom_sites_solution_secondary difmap
_audit_creation_date 2009-12-26T09:32:59-00:00
_audit_creation_method 'WinGX routine CIF_UPDATE'
_cell_angle_alpha 89.873(4)
_cell_angle_beta 95.912(4)
_cell_angle_gamma 93.725(2)
_cell_formula_units_Z 2
_cell_length_a 8.4666(3)
_cell_length_b 10.5796(5)
_cell_length_c 10.7969(4)
_cell_measurement_reflns_used 23104
_cell_measurement_temperature 100(2)
_cell_measurement_theta_max 27.485
_cell_measurement_theta_min 3.395
_cell_volume 959.93(7)
_computing_cell_refinement 'HKL Scalepack (Otwinowski & Minor 1997)'
_computing_data_collection 'Collect (Nonius BV, 1997-2000)'
_computing_data_reduction 'HKL Denzo and Scalepack (Otwinowski & Minor 1997)'
_computing_structure_refinement 'SHELXL-97 (Sheldrick, 1997)'
_diffrn_ambient_temperature 100(2)
_diffrn_detector_area_resol_mean 9
_diffrn_measured_fraction_theta_full 0.96
_diffrn_measured_fraction_theta_max 0.96
_diffrn_measurement_device '95mm CCD camera on \k-goniostat'
_diffrn_measurement_device_type KappaCCD
_diffrn_measurement_method CCD
_diffrn_orient_matrix_type 'by Nonius Collect from scalepack cell'
_diffrn_orient_matrix_UB_11 0.0197693
_diffrn_orient_matrix_UB_12 0.0838769
_diffrn_orient_matrix_UB_13 -0.0404249
_diffrn_orient_matrix_UB_21 0.0235969
_diffrn_orient_matrix_UB_22 -0.0440008
_diffrn_orient_matrix_UB_23 -0.0772282
_diffrn_orient_matrix_UB_31 -0.1149443
_diffrn_orient_matrix_UB_32 -0.0009898
_diffrn_orient_matrix_UB_33 -0.0327431
_diffrn_radiation_monochromator graphite
_diffrn_radiation_type MoK\a
_diffrn_radiation_wavelength 0.71073
_diffrn_reflns_av_R_equivalents 0.0836
_diffrn_reflns_av_sigmaI/netI 0.0652
_diffrn_reflns_limit_h_max 9
_diffrn_reflns_limit_h_min -10
_diffrn_reflns_limit_k_max 12
_diffrn_reflns_limit_k_min -12
_diffrn_reflns_limit_l_max 12
_diffrn_reflns_limit_l_min 0
_diffrn_reflns_number 11155
_diffrn_reflns_theta_full 25
_diffrn_reflns_theta_max 25
_diffrn_reflns_theta_min 3.42
_exptl_absorpt_coefficient_mu 1.836
_exptl_absorpt_correction_T_max 0.947
_exptl_absorpt_correction_T_min 0.7963
_exptl_absorpt_correction_type multi-scan
_exptl_absorpt_process_details
;
R.H. Blessing, Acta Cryst. (1995), A51, 33-38
;
_exptl_crystal_colour green
_exptl_crystal_density_diffrn 1.802
_exptl_crystal_density_method 'not measured'
_exptl_crystal_description prism
_exptl_crystal_F_000 532
_exptl_crystal_size_max 0.13
_exptl_crystal_size_mid 0.07
_exptl_crystal_size_min 0.03
_refine_diff_density_max 0.894
_refine_diff_density_min -0.951
_refine_diff_density_rms 0.18
_refine_ls_extinction_coef 0.012(5)
_refine_ls_extinction_expression Fc^*^=kFc[1+0.001xFc^2^\l^3^/sin(2\q)]^-1/4^
_refine_ls_extinction_method SHELXL
_refine_ls_goodness_of_fit_ref 1.14
_refine_ls_hydrogen_treatment constr
_refine_ls_matrix_type full
_refine_ls_number_parameters 263
_refine_ls_number_reflns 3242
_refine_ls_number_restraints 0
_refine_ls_restrained_S_all 1.14
_refine_ls_R_factor_all 0.0703
_refine_ls_R_factor_gt 0.0617
_refine_ls_shift/su_max 0
_refine_ls_shift/su_mean 0
_refine_ls_structure_factor_coef Fsqd
_refine_ls_weighting_details 'calc w=1/[\s^2^(Fo^2^)+(0.1143P)^2^+5.4009P] where P=(Fo^2^+2Fc^2^)/3'
_refine_ls_weighting_scheme calc
_refine_ls_wR_factor_gt 0.1943
_refine_ls_wR_factor_ref 0.2062
_reflns_number_gt 2864
_reflns_number_total 3242
_reflns_threshold_expression >2sigma(I)
_cod_data_source_file C0DT00796J.TXT
_cod_data_source_block mncudm
_cod_depositor_comments
;
The following automatic conversions were performed:
'_refine_ls_hydrogen_treatment' value 'Constr' changed to 'constr'
according to '/home/saulius/struct/CIF-dictionaries/cif_core.dic'
dictionary named 'cif_core.dic' version 2.4.1 from 2010-06-29.

Automatic conversion script
Id: cif_fix_enum 1555 2011-01-17 13:19:09Z saulius 
;
_cod_original_formula_sum 'C12 H22 Cu1 Mn1 N2 O13'
_cod_database_code 7014423

loop_
_symmetry_equiv_pos_as_xyz
'x, y, z'
'-x, -y, -z'

loop_
_atom_site_label
_atom_site_type_symbol
_atom_site_fract_x
_atom_site_fract_y
_atom_site_fract_z
_atom_site_U_iso_or_equiv
_atom_site_adp_type
_atom_site_occupancy
_atom_site_symmetry_multiplicity
_atom_site_calc_flag
_atom_site_refinement_flags
_atom_site_disorder_assembly
_atom_site_disorder_group
C1 C 1.0113(7) 0.1987(6) 0.2057(6) 0.0195(13) Uani 1 1 d . . .
C2 C 0.9009(7) 0.3102(5) 0.2090(6) 0.0199(13) Uani 1 1 d . . .
C3 C 0.7969(7) 0.4351(5) 0.3725(6) 0.0208(13) Uani 1 1 d . . .
C4 C 0.7073(7) 0.5219(6) 0.3066(6) 0.0212(13) Uani 1 1 d . . .
H4 H 0.6947 0.517 0.2183 0.025 Uiso 1 1 calc R . .
C5 C 0.6347(7) 0.6166(6) 0.3653(6) 0.0216(13) Uani 1 1 d . . .
C6 C 0.6536(7) 0.6228(5) 0.4967(6) 0.0186(12) Uani 1 1 d . . .
C7 C 0.7410(7) 0.5341(6) 0.5635(6) 0.0217(13) Uani 1 1 d . . .
H7 H 0.7529 0.5387 0.6518 0.026 Uiso 1 1 calc R . .
C8 C 0.8111(7) 0.4396(5) 0.5057(5) 0.0168(12) Uani 1 1 d . . .
C9 C 0.9328(7) 0.3200(5) 0.6817(6) 0.0213(13) Uani 1 1 d . . .
C10 C 1.0369(7) 0.2044(5) 0.6991(6) 0.0215(13) Uani 1 1 d . . .
C11 C 0.5384(8) 0.7084(6) 0.2901(7) 0.0290(15) Uani 1 1 d . . .
H11A H 0.5382 0.6892 0.2014 0.044 Uiso 1 1 calc R . .
H11B H 0.5847 0.7947 0.3071 0.044 Uiso 1 1 calc R . .
H11C H 0.4289 0.7016 0.3125 0.044 Uiso 1 1 calc R . .
C12 C 0.5794(8) 0.7250(6) 0.5623(7) 0.0267(14) Uani 1 1 d . . .
H12A H 0.5235 0.7789 0.5007 0.04 Uiso 1 1 calc R . .
H12B H 0.6626 0.7764 0.6128 0.04 Uiso 1 1 calc R . .
H12C H 0.5036 0.6865 0.6164 0.04 Uiso 1 1 calc R . .
Cu1 Cu 0.97885(8) 0.23053(6) 0.44957(7) 0.0195(3) Uani 1 1 d . . .
Mn1 Mn 0.95632(11) 0.27981(9) 0.94778(9) 0.0218(4) Uani 1 1 d . . .
N1 N 0.8789(6) 0.3379(5) 0.3235(5) 0.0187(11) Uani 1 1 d . . .
N2 N 0.8999(6) 0.3438(5) 0.5629(5) 0.0195(11) Uani 1 1 d . . .
O1 O 1.0623(5) 0.1497(4) 0.3075(4) 0.0226(9) Uani 1 1 d . . .
O2 O 1.0445(5) 0.1645(4) 0.1017(4) 0.0239(10) Uani 1 1 d . . .
O3 O 0.8492(5) 0.3590(4) 0.1069(4) 0.0229(10) Uani 1 1 d . . .
O4 O 1.0777(5) 0.1516(4) 0.6045(4) 0.0214(9) Uani 1 1 d . . .
O5 O 1.0715(5) 0.1713(4) 0.8097(4) 0.0222(9) Uani 1 1 d . . .
O6 O 0.8926(5) 0.3739(4) 0.7755(4) 0.0237(10) Uani 1 1 d . . .
O7 O 0.7712(5) 0.0679(4) 0.4386(4) 0.0233(10) Uani 1 1 d . . .
H71 H 0.6835 0.044 0.4669 0.035 Uiso 1 1 d . . .
H72 H 0.8103 0.0012 0.4132 0.035 Uiso 1 1 d . . .
O8 O 0.7404(5) 0.1540(4) 0.9133(4) 0.0254(10) Uani 1 1 d . . .
H81 H 0.6569 0.1955 0.91 0.038 Uiso 1 1 d . . .
H82 H 0.7356 0.1021 0.9739 0.038 Uiso 1 1 d . . .
O9 O 1.1741(6) 0.4011(4) 0.9952(5) 0.0343(12) Uani 1 1 d . . .
H91 H 1.1861 0.4106 1.0749 0.051 Uiso 1 1 d . . .
H92 H 1.189 0.4749 0.9645 0.051 Uiso 1 1 d . . .
O10 O 0.4649(6) 0.2682(5) 0.0552(5) 0.0412(13) Uani 1 1 d . . .
H101 H 0.4348 0.3281 0.0067 0.062 Uiso 1 1 d . . .
H102 H 0.5417 0.2999 0.1058 0.062 Uiso 1 1 d . . .
O12 O 0.5463(5) 0.0892(4) 0.2380(4) 0.0299(11) Uani 1 1 d . . .
H121 H 0.564 0.1522 0.2881 0.045 Uiso 1 1 d . . .
H122 H 0.4507 0.0923 0.2044 0.045 Uiso 1 1 d . . .
O11 O 0.7222(5) 0.0337(4) 0.6862(4) 0.0262(10) Uani 1 1 d . . .
H111 H 0.7697 0.1001 0.7212 0.039 Uiso 1 1 d . . .
H112 H 0.791 -0.0219 0.6865 0.039 Uiso 1 1 d . . .
O13 O 0.6850(5) -0.0468(4) 0.0700(4) 0.0281(10) Uani 1 1 d . . .
H131 H 0.5995 -0.083 0.0929 0.042 Uiso 1 1 d . . .
H132 H 0.7607 -0.0928 0.096 0.042 Uiso 1 1 d . . .

loop_
_atom_site_aniso_label
_atom_site_aniso_U_11
_atom_site_aniso_U_22
_atom_site_aniso_U_33
_atom_site_aniso_U_23
_atom_site_aniso_U_13
_atom_site_aniso_U_12
C1 0.024(3) 0.022(3) 0.014(3) 0.001(2) 0.005(2) 0.001(2)
C2 0.020(3) 0.015(3) 0.025(4) 0.001(2) 0.003(2) -0.001(2)
C3 0.018(3) 0.015(3) 0.029(4) -0.001(2) 0.005(2) 0.000(2)
C4 0.023(3) 0.020(3) 0.020(3) 0.003(2) 0.003(2) -0.001(2)
C5 0.018(3) 0.017(3) 0.030(4) 0.005(2) 0.004(2) -0.001(2)
C6 0.021(3) 0.019(3) 0.016(3) -0.005(2) 0.004(2) -0.002(2)
C7 0.016(3) 0.019(3) 0.030(4) 0.002(2) 0.004(2) -0.002(2)
C8 0.020(3) 0.017(3) 0.013(3) 0.002(2) 0.000(2) -0.001(2)
C9 0.019(3) 0.013(3) 0.032(4) 0.003(2) 0.006(2) 0.000(2)
C10 0.019(3) 0.015(3) 0.031(4) 0.003(3) 0.005(2) 0.000(2)
C11 0.031(4) 0.026(3) 0.032(4) 0.003(3) 0.006(3) 0.009(3)
C12 0.025(3) 0.021(3) 0.035(4) -0.003(3) 0.006(3) 0.003(2)
Cu1 0.0240(5) 0.0182(5) 0.0170(5) 0.0006(3) 0.0036(3) 0.0046(3)
Mn1 0.0277(6) 0.0213(6) 0.0172(6) 0.0011(4) 0.0045(4) 0.0048(4)
N1 0.027(3) 0.019(2) 0.011(3) -0.0002(19) 0.0057(19) 0.003(2)
N2 0.020(3) 0.017(2) 0.021(3) 0.003(2) 0.001(2) 0.0009(19)
O1 0.027(2) 0.023(2) 0.018(2) 0.0014(17) 0.0050(17) 0.0064(17)
O2 0.028(2) 0.022(2) 0.022(3) 0.0014(18) 0.0051(18) 0.0047(18)
O3 0.033(2) 0.022(2) 0.014(2) 0.0024(17) 0.0022(17) 0.0063(18)
O4 0.022(2) 0.018(2) 0.025(2) -0.0011(17) 0.0061(17) 0.0031(16)
O5 0.025(2) 0.022(2) 0.021(2) 0.0031(17) 0.0049(17) 0.0038(17)
O6 0.029(2) 0.020(2) 0.023(3) 0.0002(18) 0.0075(18) 0.0051(17)
O7 0.020(2) 0.019(2) 0.031(3) -0.0020(18) 0.0046(18) 0.0012(17)
O8 0.027(2) 0.025(2) 0.025(3) 0.0023(18) 0.0047(18) 0.0032(18)
O9 0.042(3) 0.022(2) 0.039(3) 0.003(2) 0.009(2) -0.004(2)
O10 0.037(3) 0.040(3) 0.046(3) 0.012(2) 0.003(2) 0.002(2)
O12 0.022(2) 0.036(3) 0.032(3) -0.005(2) 0.0004(18) 0.0027(19)
O11 0.023(2) 0.022(2) 0.034(3) -0.0005(18) 0.0024(18) 0.0041(17)
O13 0.028(2) 0.028(2) 0.030(3) 0.0040(19) 0.0085(19) 0.0072(18)

loop_
_atom_type_symbol
_atom_type_description
_atom_type_scat_dispersion_real
_atom_type_scat_dispersion_imag
_atom_type_scat_source
C C 0.0033 0.0016 'International Tables Vol C Tables 4.2.6.8 and 6.1.1.4'
H H 0 0 'International Tables Vol C Tables 4.2.6.8 and 6.1.1.4'
Cu Cu 0.3201 1.2651 'International Tables Vol C Tables 4.2.6.8 and 6.1.1.4'
Mn Mn 0.3368 0.7283 'International Tables Vol C Tables 4.2.6.8 and 6.1.1.4'
N N 0.0061 0.0033 'International Tables Vol C Tables 4.2.6.8 and 6.1.1.4'
O O 0.0106 0.006 'International Tables Vol C Tables 4.2.6.8 and 6.1.1.4'

loop_
_exptl_crystal_face_index_h
_exptl_crystal_face_index_k
_exptl_crystal_face_index_l
_exptl_crystal_face_perp_dist
0 1 0 0.016
0 -1 0 0.018
0 0 -1 0.074
0 0 1 0.072
-1 0 0 0.028
1 0 0 0.038

loop_
_geom_angle_atom_site_label_1
_geom_angle_atom_site_label_2
_geom_angle_atom_site_label_3
_geom_angle
_geom_angle_site_symmetry_1
_geom_angle_site_symmetry_3
_geom_angle_publ_flag
O2 C1 O1 124.4(6) . . ?
O2 C1 C2 117.2(5) . . ?
O1 C1 C2 118.4(5) . . ?
O3 C2 N1 130.8(6) . . ?
O3 C2 C1 118.4(5) . . ?
N1 C2 C1 110.7(5) . . ?
C4 C3 N1 127.2(6) . . ?
C4 C3 C8 118.9(6) . . ?
N1 C3 C8 113.9(5) . . ?
C3 C4 C5 122.2(6) . . ?
C3 C4 H4 118.9 . . ?
C5 C4 H4 118.9 . . ?
C4 C5 C6 118.5(6) . . ?
C4 C5 C11 120.4(6) . . ?
C6 C5 C11 121.1(6) . . ?
C7 C6 C5 119.4(6) . . ?
C7 C6 C12 120.8(6) . . ?
C5 C6 C12 119.8(6) . . ?
C8 C7 C6 122.1(6) . . ?
C8 C7 H7 119 . . ?
C6 C7 H7 119 . . ?
C7 C8 N2 127.3(6) . . ?
C7 C8 C3 118.8(5) . . ?
N2 C8 C3 113.9(5) . . ?
O6 C9 N2 130.3(6) . . ?
O6 C9 C10 119.4(6) . . ?
N2 C9 C10 110.3(5) . . ?
O5 C10 O4 125.6(6) . . ?
O5 C10 C9 115.4(6) . . ?
O4 C10 C9 119.0(6) . . ?
C5 C11 H11A 109.5 . . ?
C5 C11 H11B 109.5 . . ?
H11A C11 H11B 109.5 . . ?
C5 C11 H11C 109.5 . . ?
H11A C11 H11C 109.5 . . ?
H11B C11 H11C 109.5 . . ?
C6 C12 H12A 109.5 . . ?
C6 C12 H12B 109.5 . . ?
H12A C12 H12B 109.5 . . ?
C6 C12 H12C 109.5 . . ?
H12A C12 H12C 109.5 . . ?
H12B C12 H12C 109.5 . . ?
N2 Cu1 N1 84.0(2) . . ?
N2 Cu1 O1 166.4(2) . . ?
N1 Cu1 O1 84.23(19) . . ?
N2 Cu1 O4 84.02(19) . . ?
N1 Cu1 O4 167.43(19) . . ?
O1 Cu1 O4 107.21(17) . . ?
N2 Cu1 O7 99.65(18) . . ?
N1 Cu1 O7 96.56(18) . . ?
O1 Cu1 O7 88.43(17) . . ?
O4 Cu1 O7 89.11(16) . . ?
O6 Mn1 O2 169.76(17) . 1_556 ?
O6 Mn1 O8 89.27(17) . . ?
O2 Mn1 O8 91.24(17) 1_556 . ?
O6 Mn1 O9 94.48(18) . . ?
O2 Mn1 O9 85.23(18) 1_556 . ?
O8 Mn1 O9 176.15(17) . . ?
O6 Mn1 O3 113.10(16) . 1_556 ?
O2 Mn1 O3 77.14(16) 1_556 1_556 ?
O8 Mn1 O3 87.56(17) . 1_556 ?
O9 Mn1 O3 90.17(18) . 1_556 ?
O6 Mn1 O5 76.56(16) . . ?
O2 Mn1 O5 93.21(16) 1_556 . ?
O8 Mn1 O5 89.87(16) . . ?
O9 Mn1 O5 91.84(18) . . ?
O3 Mn1 O5 169.94(16) 1_556 . ?
C2 N1 C3 131.2(5) . . ?
C2 N1 Cu1 115.3(4) . . ?
C3 N1 Cu1 113.5(4) . . ?
C9 N2 C8 129.3(5) . . ?
C9 N2 Cu1 116.1(4) . . ?
C8 N2 Cu1 114.5(4) . . ?
C1 O1 Cu1 111.2(4) . . ?
C1 O2 Mn1 115.0(4) . 1_554 ?
C2 O3 Mn1 111.7(4) . 1_554 ?
C10 O4 Cu1 110.4(4) . . ?
C10 O5 Mn1 113.8(4) . . ?
C9 O6 Mn1 114.2(4) . . ?
Cu1 O7 H71 143.9(4) . . ?
Cu1 O7 H72 106.5(3) . . ?
H71 O7 H72 106.8(4) . . ?
Mn1 O8 H81 111.2(4) . . ?
Mn1 O8 H82 109.1(4) . . ?
H81 O8 H82 106.9(5) . . ?
Mn1 O9 H91 107.6(4) . . ?
Mn1 O9 H92 122.9(4) . . ?
H91 O9 H92 106.3(5) . . ?
H101 O10 H102 106.7(6) . . ?
H121 O12 H122 106.7(5) . . ?
H111 O11 H112 106.9(5) . . ?
H131 O13 H132 106.7(5) . . ?

loop_
_geom_bond_atom_site_label_1
_geom_bond_atom_site_label_2
_geom_bond_distance
_geom_bond_site_symmetry_2
_geom_bond_publ_flag
C1 O2 1.246(8) . ?
C1 O1 1.261(8) . ?
C1 C2 1.555(9) . ?
C2 O3 1.265(8) . ?
C2 N1 1.305(8) . ?
C3 C4 1.378(9) . ?
C3 N1 1.411(8) . ?
C3 C8 1.431(9) . ?
C4 C5 1.395(9) . ?
C4 H4 0.95 . ?
C5 C6 1.412(9) . ?
C5 C11 1.494(9) . ?
C6 C7 1.388(9) . ?
C6 C12 1.500(8) . ?
C7 C8 1.378(9) . ?
C7 H7 0.95 . ?
C8 N2 1.405(8) . ?
C9 O6 1.251(8) . ?
C9 N2 1.311(8) . ?
C9 C10 1.553(9) . ?
C10 O5 1.255(8) . ?
C10 O4 1.255(8) . ?
C11 H11A 0.98 . ?
C11 H11B 0.98 . ?
C11 H11C 0.98 . ?
C12 H12A 0.98 . ?
C12 H12B 0.98 . ?
C12 H12C 0.98 . ?
Cu1 N2 1.913(5) . ?
Cu1 N1 1.934(5) . ?
Cu1 O1 1.973(4) . ?
Cu1 O4 1.998(4) . ?
Cu1 O7 2.372(4) . ?
Mn1 O6 2.144(5) . ?
Mn1 O2 2.159(4) 1_556 ?
Mn1 O8 2.191(5) . ?
Mn1 O9 2.193(5) . ?
Mn1 O3 2.215(4) 1_556 ?
Mn1 O5 2.223(4) . ?
O2 Mn1 2.159(4) 1_554 ?
O3 Mn1 2.215(4) 1_554 ?
O7 H71 0.855(4) . ?
O7 H72 0.856(4) . ?
O8 H81 0.853(4) . ?
O8 H82 0.856(4) . ?
O9 H91 0.861(5) . ?
O9 H92 0.855(5) . ?
O10 H101 0.856(5) . ?
O10 H102 0.856(5) . ?
O12 H121 0.855(5) . ?
O12 H122 0.855(4) . ?
O11 H111 0.855(4) . ?
O11 H112 0.854(4) . ?
O13 H131 0.856(4) . ?
O13 H132 0.854(4) . ?
